data_4118159
loop_
_publ_author_name
'Andreas Berkefeld'
'Warren E. Piers'
'Masood Parvez'
'Ludovic Castro'
'Laurent Maron'
'Odile Eisenstein'

_publ_contact_author
;
    Masood Parvez
    Department of Chemistry
    University of Calgary
    2500 University Drive N.W.
    Calgary, Alberta, Canada T2N 1N4  
;
_publ_contact_author_email ' parvez@ucalgary.ca '
_publ_contact_author_fax ' (403)289-9488 '
_publ_contact_author_phone ' (403)220-5348 '
_publ_section_title
;
 Carbon Monoxide Activation via O-Bound CO Using
 Decamethylscandocinium-Hydridoborate Ion Pairs
;
_journal_name_full 'Journal of the American Chemical Society'
_journal_page_first 10843
_journal_page_last 10851
_journal_paper_doi 10.1021/ja300591v
_journal_volume 134
_journal_year 2012
_chemical_formula_moiety 'C38 H31 B F15 Sc, 0.5(C6 H6)'
_chemical_formula_sum 'C41 H34 B F15 Sc'
_chemical_formula_weight 867.45
_chemical_name_systematic
;
 ?
;
_space_group_IT_number 2
_symmetry_cell_setting triclinic
_symmetry_space_group_name_Hall '-P 1'
_symmetry_space_group_name_H-M 'P -1'
_atom_sites_solution_hydrogens geom
_atom_sites_solution_primary direct
_atom_sites_solution_secondary difmap
_audit_creation_method SHELXL-97
_cell_angle_alpha 93.9513(11)
_cell_angle_beta 101.7343(15)
_cell_angle_gamma 114.6919(14)
_cell_formula_units_Z 2
_cell_length_a 11.9228(3)
_cell_length_b 12.6026(4)
_cell_length_c 14.6366(4)
_cell_measurement_reflns_used 8156
_cell_measurement_temperature 173(2)
_cell_measurement_theta_max 27.5
_cell_measurement_theta_min 1.0
_cell_volume 1926.94(10)
_computing_cell_refinement 'HKL DENZO (Otwinowski & Minor, 1997)'
_computing_data_collection 'COLLECT (Hooft, 1998)'
_computing_data_reduction 'SCALEPACK (Otwinowski & Minor, 1997)'
_computing_molecular_graphics 'ORTEP-3 (Farrugia, 1997)'
_computing_publication_material 'SHELXL-97 (Sheldrick, 2008)'
_computing_structure_refinement 'SHELXL-97 (Sheldrick, 2008)'
_computing_structure_solution 'SIR92 (Altomare et al., 1991)'
_diffrn_ambient_temperature 173(2)
_diffrn_measured_fraction_theta_full 0.991
_diffrn_measured_fraction_theta_max 0.991
_diffrn_measurement_device_type 'Nonius APEX2 CCD'
_diffrn_measurement_method ' \w and \f scans '
_diffrn_radiation_monochromator graphite
_diffrn_radiation_source 'fine-focus sealed tube'
_diffrn_radiation_type MoK\a
_diffrn_radiation_wavelength 0.71073
_diffrn_reflns_av_R_equivalents 0.0252
_diffrn_reflns_av_sigmaI/netI 0.0316
_diffrn_reflns_limit_h_max 14
_diffrn_reflns_limit_h_min -14
_diffrn_reflns_limit_k_max 14
_diffrn_reflns_limit_k_min -14
_diffrn_reflns_limit_l_max 17
_diffrn_reflns_limit_l_min -17
_diffrn_reflns_number 12793
_diffrn_reflns_theta_full 25.00
_diffrn_reflns_theta_max 25.00
_diffrn_reflns_theta_min 3.04
_diffrn_standards_number 0
_exptl_absorpt_coefficient_mu 0.294
_exptl_absorpt_correction_T_max 0.9545
_exptl_absorpt_correction_T_min 0.9436
_exptl_absorpt_correction_type multi-scan
_exptl_absorpt_process_details 'SORTAV: (Blessing, 1997)'
_exptl_crystal_colour yellow
_exptl_crystal_density_diffrn 1.495
_exptl_crystal_description prism
_exptl_crystal_F_000 882
_exptl_crystal_size_max 0.20
_exptl_crystal_size_mid 0.18
_exptl_crystal_size_min 0.16
_refine_diff_density_max 0.405
_refine_diff_density_min -0.306
_refine_diff_density_rms 0.055
_refine_ls_extinction_method none
_refine_ls_goodness_of_fit_ref 1.043
_refine_ls_hydrogen_treatment mixed
_refine_ls_matrix_type full
_refine_ls_number_parameters 536
_refine_ls_number_reflns 6703
_refine_ls_number_restraints 0
_refine_ls_restrained_S_all 1.043
_refine_ls_R_factor_all 0.0631
_refine_ls_R_factor_gt 0.0536
_refine_ls_shift/su_max 0.006
_refine_ls_shift/su_mean 0.000
_refine_ls_structure_factor_coef Fsqd
_refine_ls_weighting_details 'calc w=1/[\s^2^(Fo^2^)+(0.0576P)^2^+2.3600P] where P=(Fo^2^+2Fc^2^)/3'
_refine_ls_weighting_scheme calc
_refine_ls_wR_factor_gt 0.1313
_refine_ls_wR_factor_ref 0.1397
_reflns_number_gt 5773
_reflns_number_total 6703
_reflns_threshold_expression >2sigma(I)
_cod_data_source_file ja300591v_si_001.cif
_cod_data_source_block Compound_I
_cod_original_cell_volume 1926.94(9)
_cod_database_code 4118159

loop_
_symmetry_equiv_pos_as_xyz
'x, y, z'
'-x, -y, -z'

loop_
_atom_site_label
_atom_site_type_symbol
_atom_site_fract_x
_atom_site_fract_y
_atom_site_fract_z
_atom_site_U_iso_or_equiv
_atom_site_adp_type
_atom_site_occupancy
_atom_site_symmetry_multiplicity
_atom_site_calc_flag
_atom_site_refinement_flags
Sc1 Sc 1.03394(5) 0.67331(4) 0.26422(3) 0.02878(15) Uani 1 1 d .
F1 F 0.91558(13) 0.77687(12) 0.21895(10) 0.0306(3) Uani 1 1 d .
F2 F 1.16158(14) 0.87843(13) 0.29641(12) 0.0371(4) Uani 1 1 d .
F3 F 1.28990(15) 1.11760(15) 0.36591(14) 0.0504(5) Uani 1 1 d .
F4 F 1.15810(17) 1.25137(14) 0.34526(15) 0.0537(5) Uani 1 1 d .
F5 F 0.91230(16) 1.15332(14) 0.26273(14) 0.0499(5) Uani 1 1 d .
F6 F 0.63421(19) 0.90569(19) 0.35239(13) 0.0572(5) Uani 1 1 d .
F7 F 0.5144(2) 1.0371(2) 0.38006(17) 0.0809(7) Uani 1 1 d .
F8 F 0.4829(2) 1.1770(2) 0.2529(2) 0.0856(8) Uani 1 1 d .
F9 F 0.5719(2) 1.1794(2) 0.0964(2) 0.0833(8) Uani 1 1 d .
F10 F 0.6908(2) 1.04797(19) 0.06694(16) 0.0660(6) Uani 1 1 d .
F11 F 0.88469(17) 0.96844(17) 0.04442(13) 0.0526(5) Uani 1 1 d .
F12 F 0.8214(3) 0.8526(3) -0.13164(15) 0.0839(7) Uani 1 1 d .
F13 F 0.6062(3) 0.6450(2) -0.19428(15) 0.0901(9) Uani 1 1 d .
F14 F 0.4514(2) 0.5577(2) -0.07770(18) 0.0825(7) Uani 1 1 d .
F15 F 0.51313(17) 0.67104(17) 0.09909(15) 0.0594(5) Uani 1 1 d .
B1 B 0.7402(3) 0.8854(3) 0.1919(2) 0.0327(7) Uani 1 1 d .
H1B H 0.707(3) 0.812(3) 0.235(2) 0.039 Uiso 1 1 d .
C1 C 0.9932(3) 0.5160(3) 0.1358(2) 0.0448(7) Uani 1 1 d .
C2 C 1.1254(4) 0.5681(3) 0.1783(2) 0.0529(9) Uani 1 1 d .
C3 C 1.1759(3) 0.6867(3) 0.1627(3) 0.0543(9) Uani 1 1 d .
C4 C 1.0756(4) 0.7052(3) 0.1108(2) 0.0481(8) Uani 1 1 d .
C5 C 0.9644(3) 0.6010(3) 0.0950(2) 0.0450(7) Uani 1 1 d .
C6 C 0.9009(6) 0.3866(3) 0.1228(4) 0.1012(19) Uani 1 1 d .
H6A H 0.8672 0.3535 0.0550 0.121 Uiso 1 1 calc R
H6B H 0.8303 0.3788 0.1506 0.121 Uiso 1 1 calc R
H6C H 0.9453 0.3436 0.1542 0.121 Uiso 1 1 calc R
C7 C 1.2076(6) 0.5093(6) 0.2190(3) 0.115(2) Uani 1 1 d .
H7A H 1.2740 0.5232 0.1851 0.139 Uiso 1 1 calc R
H7B H 1.1543 0.4239 0.2119 0.139 Uiso 1 1 calc R
H7C H 1.2476 0.5429 0.2863 0.139 Uiso 1 1 calc R
C8 C 1.3150(4) 0.7749(5) 0.1910(4) 0.119(2) Uani 1 1 d .
H8A H 1.3536 0.7713 0.1385 0.142 Uiso 1 1 calc R
H8B H 1.3593 0.7559 0.2467 0.142 Uiso 1 1 calc R
H8C H 1.3225 0.8550 0.2062 0.142 Uiso 1 1 calc R
C9 C 1.0865(6) 0.8161(4) 0.0709(3) 0.0910(17) Uani 1 1 d .
H9A H 1.0934 0.8072 0.0054 0.109 Uiso 1 1 calc R
H9B H 1.1627 0.8848 0.1094 0.109 Uiso 1 1 calc R
H9C H 1.0106 0.8278 0.0720 0.109 Uiso 1 1 calc R
C10 C 0.8324(4) 0.5778(6) 0.0393(3) 0.0971(18) Uani 1 1 d .
H10A H 0.7928 0.5011 -0.0031 0.116 Uiso 1 1 calc R
H10B H 0.8390 0.6407 0.0018 0.116 Uiso 1 1 calc R
H10C H 0.7800 0.5767 0.0832 0.116 Uiso 1 1 calc R
C11 C 1.1128(4) 0.6486(4) 0.4234(2) 0.0567(10) Uani 1 1 d .
C12 C 1.0091(5) 0.5384(3) 0.3782(2) 0.0652(12) Uani 1 1 d .
C13 C 0.8974(3) 0.5579(3) 0.3583(2) 0.0529(9) Uani 1 1 d .
C14 C 0.9349(3) 0.6768(3) 0.3961(2) 0.0430(7) Uani 1 1 d .
C15 C 1.0649(3) 0.7308(3) 0.4354(2) 0.0461(7) Uani 1 1 d .
C16 C 1.2509(5) 0.6728(7) 0.4627(3) 0.129(3) Uani 1 1 d .
H16A H 1.2781 0.7056 0.5304 0.155 Uiso 1 1 calc R
H16B H 1.3051 0.7297 0.4293 0.155 Uiso 1 1 calc R
H16C H 1.2586 0.5986 0.4536 0.155 Uiso 1 1 calc R
C17 C 1.0117(9) 0.4206(5) 0.3693(4) 0.145(3) Uani 1 1 d .
H17A H 1.0080 0.3913 0.4294 0.174 Uiso 1 1 calc R
H17B H 1.0907 0.4291 0.3535 0.174 Uiso 1 1 calc R
H17C H 0.9381 0.3643 0.3190 0.174 Uiso 1 1 calc R
C18 C 0.7628(5) 0.4662(5) 0.3132(3) 0.118(2) Uani 1 1 d .
H18A H 0.7116 0.4553 0.3595 0.142 Uiso 1 1 calc R
H18B H 0.7632 0.3909 0.2922 0.142 Uiso 1 1 calc R
H18C H 0.7258 0.4927 0.2586 0.142 Uiso 1 1 calc R
C19 C 0.8429(5) 0.7287(5) 0.4025(3) 0.0813(14) Uani 1 1 d .
H19A H 0.8034 0.7023 0.4544 0.098 Uiso 1 1 calc R
H19B H 0.7765 0.7022 0.3427 0.098 Uiso 1 1 calc R
H19C H 0.8891 0.8155 0.4144 0.098 Uiso 1 1 calc R
C20 C 1.1418(5) 0.8547(4) 0.4927(3) 0.0869(15) Uani 1 1 d .
H20A H 1.1551 0.8504 0.5604 0.104 Uiso 1 1 calc R
H20B H 1.0955 0.9022 0.4772 0.104 Uiso 1 1 calc R
H20C H 1.2247 0.8916 0.4777 0.104 Uiso 1 1 calc R
C21 C 0.8959(2) 0.9585(2) 0.23728(18) 0.0287(5) Uani 1 1 d .
C22 C 0.9702(2) 0.8988(2) 0.24991(18) 0.0279(5) Uani 1 1 d .
C23 C 1.0989(3) 0.9488(2) 0.29060(19) 0.0314(6) Uani 1 1 d .
C24 C 1.1651(2) 1.0681(2) 0.3250(2) 0.0346(6) Uani 1 1 d .
C25 C 1.0968(3) 1.1338(2) 0.3146(2) 0.0375(6) Uani 1 1 d .
C26 C 0.9681(3) 1.0792(2) 0.2713(2) 0.0342(6) Uani 1 1 d .
C27 C 0.6670(2) 0.9676(2) 0.2074(2) 0.0355(6) Uani 1 1 d .
C28 C 0.6208(3) 0.9712(3) 0.2859(2) 0.0404(7) Uani 1 1 d .
C29 C 0.5593(3) 1.0401(3) 0.3025(3) 0.0535(9) Uani 1 1 d .
C30 C 0.5422(3) 1.1096(3) 0.2387(3) 0.0563(9) Uani 1 1 d .
C31 C 0.5866(3) 1.1105(3) 0.1595(3) 0.0553(9) Uani 1 1 d .
C32 C 0.6467(3) 1.0397(3) 0.1449(2) 0.0451(7) Uani 1 1 d .
C33 C 0.7043(3) 0.8238(2) 0.0816(2) 0.0344(6) Uani 1 1 d .
C34 C 0.7769(3) 0.8657(3) 0.0181(2) 0.0408(7) Uani 1 1 d .
C35 C 0.7462(4) 0.8078(4) -0.0734(2) 0.0542(9) Uani 1 1 d .
C36 C 0.6374(4) 0.7034(4) -0.1056(2) 0.0590(10) Uani 1 1 d .
C37 C 0.5597(3) 0.6584(3) -0.0463(3) 0.0544(9) Uani 1 1 d .
C38 C 0.5947(3) 0.7192(3) 0.0449(2) 0.0428(7) Uani 1 1 d .
C39 C 0.4705(3) 0.4099(4) 0.4273(3) 0.0658(11) Uani 1 1 d .
H39 H 0.4510 0.3482 0.3769 0.079 Uiso 1 1 calc R
C40 C 0.4973(3) 0.5218(4) 0.4095(3) 0.0684(11) Uani 1 1 d .
H40 H 0.4948 0.5370 0.3466 0.082 Uiso 1 1 calc R
C41 C 0.4717(3) 0.3862(4) 0.5170(3) 0.0679(11) Uani 1 1 d .
H41 H 0.4516 0.3081 0.5292 0.082 Uiso 1 1 calc R

loop_
_atom_site_aniso_label
_atom_site_aniso_U_11
_atom_site_aniso_U_22
_atom_site_aniso_U_33
_atom_site_aniso_U_23
_atom_site_aniso_U_13
_atom_site_aniso_U_12
Sc1 0.0357(3) 0.0250(3) 0.0287(3) 0.0038(2) 0.0083(2) 0.0163(2)
F1 0.0329(8) 0.0213(7) 0.0374(8) 0.0025(6) 0.0073(6) 0.0131(6)
F2 0.0332(8) 0.0286(8) 0.0500(10) 0.0014(7) 0.0074(7) 0.0163(7)
F3 0.0333(9) 0.0350(9) 0.0716(12) -0.0057(8) 0.0048(8) 0.0106(7)
F4 0.0479(10) 0.0223(9) 0.0815(14) -0.0053(8) 0.0092(9) 0.0122(8)
F5 0.0468(10) 0.0256(9) 0.0794(13) 0.0038(8) 0.0094(9) 0.0217(8)
F6 0.0669(12) 0.0710(14) 0.0429(10) 0.0098(9) 0.0203(9) 0.0363(11)
F7 0.0788(15) 0.1033(19) 0.0752(15) -0.0074(13) 0.0356(13) 0.0502(14)
F8 0.0746(15) 0.0829(17) 0.124(2) -0.0018(15) 0.0280(14) 0.0598(14)
F9 0.0907(17) 0.0696(15) 0.127(2) 0.0437(15) 0.0369(15) 0.0621(14)
F10 0.0919(15) 0.0678(14) 0.0803(15) 0.0456(12) 0.0479(13) 0.0583(13)
F11 0.0529(11) 0.0550(12) 0.0476(10) 0.0206(9) 0.0212(9) 0.0162(9)
F12 0.1067(19) 0.123(2) 0.0437(12) 0.0258(13) 0.0355(12) 0.0618(17)
F13 0.127(2) 0.112(2) 0.0410(12) -0.0215(12) -0.0152(12) 0.0832(19)
F14 0.0621(13) 0.0593(14) 0.0928(17) -0.0244(12) -0.0238(12) 0.0210(11)
F15 0.0387(10) 0.0455(11) 0.0802(14) 0.0004(10) 0.0150(9) 0.0071(8)
B1 0.0342(16) 0.0274(16) 0.0376(17) 0.0063(13) 0.0106(13) 0.0140(13)
C1 0.063(2) 0.0297(15) 0.0410(17) -0.0009(13) 0.0262(15) 0.0146(14)
C2 0.082(2) 0.076(2) 0.0331(16) 0.0065(16) 0.0150(16) 0.066(2)
C3 0.0381(16) 0.055(2) 0.058(2) -0.0185(17) 0.0201(15) 0.0101(15)
C4 0.077(2) 0.0413(18) 0.0482(18) 0.0170(14) 0.0392(17) 0.0359(17)
C5 0.0510(18) 0.063(2) 0.0290(15) 0.0019(14) 0.0104(13) 0.0331(17)
C6 0.152(5) 0.036(2) 0.087(3) -0.011(2) 0.074(3) -0.001(3)
C7 0.195(6) 0.202(6) 0.053(2) 0.032(3) 0.037(3) 0.182(6)
C8 0.046(2) 0.129(5) 0.139(5) -0.059(4) 0.038(3) 0.006(3)
C9 0.174(5) 0.064(3) 0.087(3) 0.044(2) 0.090(3) 0.072(3)
C10 0.077(3) 0.166(5) 0.050(2) -0.027(3) -0.010(2) 0.074(3)
C11 0.065(2) 0.096(3) 0.0355(17) 0.0243(18) 0.0167(16) 0.056(2)
C12 0.144(4) 0.054(2) 0.0393(18) 0.0255(17) 0.046(2) 0.070(3)
C13 0.065(2) 0.0426(19) 0.0315(16) 0.0096(14) 0.0146(15) 0.0043(16)
C14 0.0589(19) 0.0528(19) 0.0346(15) 0.0185(14) 0.0226(14) 0.0346(16)
C15 0.0590(19) 0.0475(19) 0.0282(15) 0.0033(13) 0.0127(14) 0.0201(16)
C16 0.101(4) 0.284(9) 0.057(3) 0.046(4) 0.019(3) 0.135(5)
C17 0.357(11) 0.098(4) 0.094(4) 0.069(3) 0.134(5) 0.165(6)
C18 0.098(4) 0.111(4) 0.060(3) 0.004(3) 0.030(3) -0.036(3)
C19 0.103(3) 0.130(4) 0.071(3) 0.055(3) 0.056(3) 0.087(3)
C20 0.121(4) 0.062(3) 0.042(2) -0.0052(19) 0.021(2) 0.008(3)
C21 0.0337(13) 0.0257(13) 0.0294(13) 0.0068(10) 0.0103(11) 0.0143(11)
C22 0.0362(14) 0.0184(12) 0.0283(13) 0.0027(10) 0.0103(11) 0.0106(11)
C23 0.0361(14) 0.0284(14) 0.0368(15) 0.0066(11) 0.0129(11) 0.0192(12)
C24 0.0303(13) 0.0284(14) 0.0395(15) 0.0001(12) 0.0081(11) 0.0089(11)
C25 0.0431(16) 0.0217(14) 0.0468(17) -0.0012(12) 0.0137(13) 0.0135(12)
C26 0.0403(15) 0.0276(14) 0.0421(16) 0.0068(12) 0.0141(12) 0.0201(12)
C27 0.0286(13) 0.0289(14) 0.0453(16) 0.0021(12) 0.0077(12) 0.0108(11)
C28 0.0344(14) 0.0374(16) 0.0440(17) -0.0012(13) 0.0088(13) 0.0125(13)
C29 0.0387(16) 0.057(2) 0.061(2) -0.0129(17) 0.0135(15) 0.0203(16)
C30 0.0414(17) 0.047(2) 0.086(3) -0.0025(18) 0.0139(17) 0.0276(16)
C31 0.0451(18) 0.0396(18) 0.088(3) 0.0152(18) 0.0122(18) 0.0267(15)
C32 0.0451(17) 0.0381(17) 0.063(2) 0.0127(15) 0.0200(15) 0.0251(14)
C33 0.0361(14) 0.0340(15) 0.0386(15) 0.0063(12) 0.0054(12) 0.0225(12)
C34 0.0438(16) 0.0433(17) 0.0392(16) 0.0090(13) 0.0079(13) 0.0239(14)
C35 0.069(2) 0.076(3) 0.0363(17) 0.0141(17) 0.0132(16) 0.049(2)
C36 0.078(3) 0.072(3) 0.0357(17) -0.0099(17) -0.0094(17) 0.055(2)
C37 0.0480(18) 0.0445(19) 0.060(2) -0.0141(16) -0.0152(16) 0.0272(16)
C38 0.0351(15) 0.0395(17) 0.0548(19) 0.0036(14) 0.0061(14) 0.0205(13)
C39 0.048(2) 0.065(3) 0.063(2) -0.021(2) 0.0101(17) 0.0119(18)
C40 0.0432(19) 0.089(3) 0.057(2) -0.007(2) 0.0057(16) 0.020(2)
C41 0.046(2) 0.063(2) 0.086(3) -0.003(2) 0.0157(19) 0.0187(18)

loop_
_atom_type_symbol
_atom_type_description
_atom_type_scat_dispersion_real
_atom_type_scat_dispersion_imag
_atom_type_scat_source
C C 0.0033 0.0016 'International Tables Vol C Tables 4.2.6.8 and 6.1.1.4'
H H 0.0000 0.0000 'International Tables Vol C Tables 4.2.6.8 and 6.1.1.4'
F F 0.0171 0.0103 'International Tables Vol C Tables 4.2.6.8 and 6.1.1.4'
Sc Sc 0.2519 0.3716 'International Tables Vol C Tables 4.2.6.8 and 6.1.1.4'
B B 0.0013 0.0007 'International Tables Vol C Tables 4.2.6.8 and 6.1.1.4'

loop_
_geom_angle_atom_site_label_1
_geom_angle_atom_site_label_2
_geom_angle_atom_site_label_3
_geom_angle
_geom_angle_site_symmetry_1
_geom_angle_site_symmetry_3
F1 Sc1 F2 68.17(5) . .
F1 Sc1 C11 127.14(9) . .
F2 Sc1 C11 93.13(12) . .
F1 Sc1 C4 80.60(8) . .
F2 Sc1 C4 80.05(9) . .
C11 Sc1 C4 146.74(12) . .
F1 Sc1 C13 95.06(10) . .
F2 Sc1 C13 126.53(9) . .
C11 Sc1 C13 56.24(12) . .
C4 Sc1 C13 149.51(12) . .
F1 Sc1 C5 80.88(8) . .
F2 Sc1 C5 110.58(9) . .
C11 Sc1 C5 149.50(13) . .
C4 Sc1 C5 33.19(12) . .
C13 Sc1 C5 116.36(12) . .
F1 Sc1 C3 111.39(11) . .
F2 Sc1 C3 80.56(9) . .
C11 Sc1 C3 113.47(12) . .
C4 Sc1 C3 33.44(12) . .
C13 Sc1 C3 148.65(13) . .
C5 Sc1 C3 55.23(11) . .
F1 Sc1 C12 128.61(11) . .
F2 Sc1 C12 126.47(11) . .
C11 Sc1 C12 33.85(14) . .
C4 Sc1 C12 144.28(10) . .
C13 Sc1 C12 34.23(13) . .
C5 Sc1 C12 121.59(12) . .
C3 Sc1 C12 119.31(13) . .
F1 Sc1 C1 111.47(9) . .
F2 Sc1 C1 133.36(8) . .
C11 Sc1 C1 116.37(13) . .
C4 Sc1 C1 55.19(10) . .
C13 Sc1 C1 100.11(11) . .
C5 Sc1 C1 33.14(11) . .
C3 Sc1 C1 55.36(11) . .
C12 Sc1 C1 91.47(11) . .
F1 Sc1 C2 133.93(8) . .
F2 Sc1 C2 111.84(11) . .
C11 Sc1 C2 98.87(11) . .
C4 Sc1 C2 55.48(10) . .
C13 Sc1 C2 115.18(13) . .
C5 Sc1 C2 55.20(10) . .
C3 Sc1 C2 33.58(12) . .
C12 Sc1 C2 89.97(11) . .
C1 Sc1 C2 33.31(12) . .
F1 Sc1 C14 76.51(8) . .
F2 Sc1 C14 93.55(9) . .
C11 Sc1 C14 54.96(10) . .
C4 Sc1 C14 156.99(11) . .
C13 Sc1 C14 33.41(11) . .
C5 Sc1 C14 137.65(11) . .
C3 Sc1 C14 167.01(11) . .
C12 Sc1 C14 55.51(10) . .
C1 Sc1 C14 132.72(11) . .
C2 Sc1 C14 145.36(11) . .
F1 Sc1 C15 94.33(9) . .
F2 Sc1 C15 75.19(9) . .
C11 Sc1 C15 33.08(11) . .
C4 Sc1 C15 154.80(12) . .
C13 Sc1 C15 55.11(11) . .
C5 Sc1 C15 170.07(11) . .
C3 Sc1 C15 134.65(11) . .
C12 Sc1 C15 55.23(11) . .
C1 Sc1 C15 146.55(11) . .
C2 Sc1 C15 131.20(11) . .
C14 Sc1 C15 32.44(11) . .
C22 F1 Sc1 119.28(13) . .
C23 F2 Sc1 116.65(14) . .
C33 B1 C27 112.8(2) . .
C33 B1 C21 112.1(2) . .
C27 B1 C21 111.9(2) . .
C33 B1 H1B 108.0(15) . .
C27 B1 H1B 106.8(15) . .
C21 B1 H1B 104.7(15) . .
C5 C1 C2 108.0(3) . .
C5 C1 C6 124.7(4) . .
C2 C1 C6 126.7(4) . .
C5 C1 Sc1 72.35(17) . .
C2 C1 Sc1 73.81(17) . .
C6 C1 Sc1 126.6(2) . .
C1 C2 C3 107.0(3) . .
C1 C2 C7 128.9(4) . .
C3 C2 C7 123.4(4) . .
C1 C2 Sc1 72.88(16) . .
C3 C2 Sc1 72.07(17) . .
C7 C2 Sc1 127.9(2) . .
C4 C3 C2 108.0(3) . .
C4 C3 C8 125.9(4) . .
C2 C3 C8 125.9(4) . .
C4 C3 Sc1 72.82(17) . .
C2 C3 Sc1 74.36(18) . .
C8 C3 Sc1 122.0(3) . .
C5 C4 C3 108.1(3) . .
C5 C4 C9 125.2(4) . .
C3 C4 C9 126.5(4) . .
C5 C4 Sc1 73.50(17) . .
C3 C4 Sc1 73.75(18) . .
C9 C4 Sc1 122.6(2) . .
C4 C5 C1 108.9(3) . .
C4 C5 C10 127.0(4) . .
C1 C5 C10 124.0(4) . .
C4 C5 Sc1 73.32(18) . .
C1 C5 Sc1 74.51(17) . .
C10 C5 Sc1 120.4(2) . .
C1 C6 H6A 109.5 . .
C1 C6 H6B 109.5 . .
H6A C6 H6B 109.5 . .
C1 C6 H6C 109.5 . .
H6A C6 H6C 109.5 . .
H6B C6 H6C 109.5 . .
C2 C7 H7A 109.5 . .
C2 C7 H7B 109.5 . .
H7A C7 H7B 109.5 . .
C2 C7 H7C 109.5 . .
H7A C7 H7C 109.5 . .
H7B C7 H7C 109.5 . .
C3 C8 H8A 109.5 . .
C3 C8 H8B 109.5 . .
H8A C8 H8B 109.5 . .
C3 C8 H8C 109.5 . .
H8A C8 H8C 109.5 . .
H8B C8 H8C 109.5 . .
C4 C9 H9A 109.5 . .
C4 C9 H9B 109.5 . .
H9A C9 H9B 109.5 . .
C4 C9 H9C 109.5 . .
H9A C9 H9C 109.5 . .
H9B C9 H9C 109.5 . .
C5 C10 H10A 109.5 . .
C5 C10 H10B 109.5 . .
H10A C10 H10B 109.5 . .
C5 C10 H10C 109.5 . .
H10A C10 H10C 109.5 . .
H10B C10 H10C 109.5 . .
C15 C11 C12 108.2(3) . .
C15 C11 C16 124.6(5) . .
C12 C11 C16 126.9(4) . .
C15 C11 Sc1 75.30(17) . .
C12 C11 Sc1 73.65(18) . .
C16 C11 Sc1 122.2(3) . .
C11 C12 C13 106.8(3) . .
C11 C12 C17 126.3(5) . .
C13 C12 C17 126.0(5) . .
C11 C12 Sc1 72.49(18) . .
C13 C12 Sc1 72.38(17) . .
C17 C12 Sc1 128.6(2) . .
C14 C13 C12 107.2(3) . .
C14 C13 C18 126.0(4) . .
C12 C13 C18 126.6(4) . .
C14 C13 Sc1 74.96(17) . .
C12 C13 Sc1 73.38(19) . .
C18 C13 Sc1 121.4(2) . .
C15 C14 C13 108.7(3) . .
C15 C14 C19 126.8(3) . .
C13 C14 C19 124.1(4) . .
C15 C14 Sc1 73.86(17) . .
C13 C14 Sc1 71.63(17) . .
C19 C14 Sc1 126.5(2) . .
C14 C15 C11 109.0(3) . .
C14 C15 C20 125.9(4) . .
C11 C15 C20 124.8(4) . .
C14 C15 Sc1 73.70(17) . .
C11 C15 Sc1 71.63(17) . .
C20 C15 Sc1 126.3(2) . .
C11 C16 H16A 109.5 . .
C11 C16 H16B 109.5 . .
H16A C16 H16B 109.5 . .
C11 C16 H16C 109.5 . .
H16A C16 H16C 109.5 . .
H16B C16 H16C 109.5 . .
C12 C17 H17A 109.5 . .
C12 C17 H17B 109.5 . .
H17A C17 H17B 109.5 . .
C12 C17 H17C 109.5 . .
H17A C17 H17C 109.5 . .
H17B C17 H17C 109.5 . .
C13 C18 H18A 109.5 . .
C13 C18 H18B 109.5 . .
H18A C18 H18B 109.5 . .
C13 C18 H18C 109.5 . .
H18A C18 H18C 109.5 . .
H18B C18 H18C 109.5 . .
C14 C19 H19A 109.5 . .
C14 C19 H19B 109.5 . .
H19A C19 H19B 109.5 . .
C14 C19 H19C 109.5 . .
H19A C19 H19C 109.5 . .
H19B C19 H19C 109.5 . .
C15 C20 H20A 109.5 . .
C15 C20 H20B 109.5 . .
H20A C20 H20B 109.5 . .
C15 C20 H20C 109.5 . .
H20A C20 H20C 109.5 . .
H20B C20 H20C 109.5 . .
C22 C21 C26 111.4(2) . .
C22 C21 B1 120.4(2) . .
C26 C21 B1 128.1(2) . .
C23 C22 C21 125.7(2) . .
C23 C22 F1 114.1(2) . .
C21 C22 F1 120.1(2) . .
C22 C23 C24 120.5(2) . .
C22 C23 F2 119.4(2) . .
C24 C23 F2 120.1(2) . .
F3 C24 C23 121.1(2) . .
F3 C24 C25 121.9(2) . .
C23 C24 C25 117.0(2) . .
F4 C25 C26 120.8(2) . .
F4 C25 C24 119.2(3) . .
C26 C25 C24 120.1(2) . .
F5 C26 C25 114.6(2) . .
F5 C26 C21 120.1(2) . .
C25 C26 C21 125.3(2) . .
C28 C27 C32 114.0(3) . .
C28 C27 B1 121.8(3) . .
C32 C27 B1 124.2(3) . .
F6 C28 C27 120.2(3) . .
F6 C28 C29 115.9(3) . .
C27 C28 C29 123.9(3) . .
F7 C29 C30 120.0(3) . .
F7 C29 C28 120.4(3) . .
C30 C29 C28 119.6(3) . .
F8 C30 C29 120.8(3) . .
F8 C30 C31 119.8(3) . .
C29 C30 C31 119.4(3) . .
F9 C31 C30 120.2(3) . .
F9 C31 C32 120.4(3) . .
C30 C31 C32 119.4(3) . .
F10 C32 C31 115.9(3) . .
F10 C32 C27 120.3(2) . .
C31 C32 C27 123.7(3) . .
C34 C33 C38 114.1(3) . .
C34 C33 B1 125.5(3) . .
C38 C33 B1 120.4(3) . .
F11 C34 C35 116.3(3) . .
F11 C34 C33 120.0(3) . .
C35 C34 C33 123.7(3) . .
F12 C35 C36 119.4(3) . .
F12 C35 C34 120.9(4) . .
C36 C35 C34 119.7(3) . .
F13 C36 C35 120.7(4) . .
F13 C36 C37 120.0(4) . .
C35 C36 C37 119.3(3) . .
F14 C37 C36 119.9(3) . .
F14 C37 C38 121.2(4) . .
C36 C37 C38 118.9(3) . .
F15 C38 C37 115.9(3) . .
F15 C38 C33 119.8(3) . .
C37 C38 C33 124.3(3) . .
C41 C39 C40 120.4(4) . .
C41 C39 H39 119.8 . .
C40 C39 H39 119.8 . .
C39 C40 C41 120.5(4) . 2_666
C39 C40 H40 119.8 . .
C41 C40 H40 119.8 2_666 .
C39 C41 C40 119.1(4) . 2_666
C39 C41 H41 120.5 . .
C40 C41 H41 120.5 2_666 .

loop_
_geom_bond_atom_site_label_1
_geom_bond_atom_site_label_2
_geom_bond_distance
_geom_bond_site_symmetry_2
Sc1 F1 2.3261(14) .
Sc1 F2 2.3396(16) .
Sc1 C11 2.421(3) .
Sc1 C4 2.421(3) .
Sc1 C13 2.423(3) .
Sc1 C5 2.424(3) .
Sc1 C3 2.433(3) .
Sc1 C12 2.436(3) .
Sc1 C1 2.451(3) .
Sc1 C2 2.463(3) .
Sc1 C14 2.466(3) .
Sc1 C15 2.468(3) .
F1 C22 1.392(3) .
F2 C23 1.376(3) .
F3 C24 1.332(3) .
F4 C25 1.342(3) .
F5 C26 1.353(3) .
F6 C28 1.346(4) .
F7 C29 1.345(4) .
F8 C30 1.342(4) .
F9 C31 1.345(4) .
F10 C32 1.342(4) .
F11 C34 1.347(4) .
F12 C35 1.343(4) .
F13 C36 1.344(4) .
F14 C37 1.341(4) .
F15 C38 1.354(4) .
B1 C33 1.630(4) .
B1 C27 1.641(4) .
B1 C21 1.649(4) .
B1 H1B 1.14(3) .
C1 C5 1.390(4) .
C1 C2 1.408(5) .
C1 C6 1.509(5) .
C2 C3 1.414(5) .
C2 C7 1.514(5) .
C3 C4 1.397(5) .
C3 C8 1.508(5) .
C4 C5 1.384(5) .
C4 C9 1.517(5) .
C5 C10 1.512(5) .
C6 H6A 0.9800 .
C6 H6B 0.9800 .
C6 H6C 0.9800 .
C7 H7A 0.9800 .
C7 H7B 0.9800 .
C7 H7C 0.9800 .
C8 H8A 0.9800 .
C8 H8B 0.9800 .
C8 H8C 0.9800 .
C9 H9A 0.9800 .
C9 H9B 0.9800 .
C9 H9C 0.9800 .
C10 H10A 0.9800 .
C10 H10B 0.9800 .
C10 H10C 0.9800 .
C11 C15 1.392(5) .
C11 C12 1.414(6) .
C11 C16 1.519(5) .
C12 C13 1.430(6) .
C12 C17 1.495(5) .
C13 C14 1.406(5) .
C13 C18 1.504(6) .
C14 C15 1.378(5) .
C14 C19 1.508(5) .
C15 C20 1.514(5) .
C16 H16A 0.9800 .
C16 H16B 0.9800 .
C16 H16C 0.9800 .
C17 H17A 0.9800 .
C17 H17B 0.9800 .
C17 H17C 0.9800 .
C18 H18A 0.9800 .
C18 H18B 0.9800 .
C18 H18C 0.9800 .
C19 H19A 0.9800 .
C19 H19B 0.9800 .
C19 H19C 0.9800 .
C20 H20A 0.9800 .
C20 H20B 0.9800 .
C20 H20C 0.9800 .
C21 C22 1.377(4) .
C21 C26 1.389(4) .
C22 C23 1.369(4) .
C23 C24 1.371(4) .
C24 C25 1.378(4) .
C25 C26 1.376(4) .
C27 C28 1.377(4) .
C27 C32 1.389(4) .
C28 C29 1.388(4) .
C29 C30 1.366(5) .
C30 C31 1.368(5) .
C31 C32 1.388(4) .
C33 C34 1.381(4) .
C33 C38 1.383(4) .
C34 C35 1.380(5) .
C35 C36 1.370(6) .
C36 C37 1.375(6) .
C37 C38 1.380(5) .
C39 C41 1.365(6) .
C39 C40 1.366(6) .
C39 H39 0.9500 .
C40 C41 1.396(6) 2_666
C40 H40 0.9500 .
C41 C40 1.396(6) 2_666
C41 H41 0.9500 .

loop_
_geom_torsion_atom_site_label_1
_geom_torsion_atom_site_label_2
_geom_torsion_atom_site_label_3
_geom_torsion_atom_site_label_4
_geom_torsion
_geom_torsion_site_symmetry_4
F2 Sc1 F1 C22 -12.92(15) .
C11 Sc1 F1 C22 63.8(2) .
C4 Sc1 F1 C22 -95.89(17) .
C13 Sc1 F1 C22 114.54(17) .
C5 Sc1 F1 C22 -129.53(17) .
C3 Sc1 F1 C22 -82.62(17) .
C12 Sc1 F1 C22 107.1(2) .
C1 Sc1 F1 C22 -142.50(16) .
C2 Sc1 F1 C22 -112.7(2) .
C14 Sc1 F1 C22 86.56(17) .
C15 Sc1 F1 C22 59.24(17) .
F1 Sc1 F2 C23 12.76(15) .
C11 Sc1 F2 C23 -116.25(17) .
C4 Sc1 F2 C23 96.54(18) .
C13 Sc1 F2 C23 -67.0(2) .
C5 Sc1 F2 C23 83.32(18) .
C3 Sc1 F2 C23 130.47(19) .
C12 Sc1 F2 C23 -109.9(2) .
C1 Sc1 F2 C23 112.20(19) .
C2 Sc1 F2 C23 142.90(17) .
C14 Sc1 F2 C23 -61.19(17) .
C15 Sc1 F2 C23 -88.19(18) .
F1 Sc1 C1 C5 23.9(2) .
F2 Sc1 C1 C5 -55.8(2) .
C11 Sc1 C1 C5 -179.30(19) .
C4 Sc1 C1 C5 -36.92(19) .
C13 Sc1 C1 C5 123.5(2) .
C3 Sc1 C1 C5 -77.9(2) .
C12 Sc1 C1 C5 156.8(2) .
C2 Sc1 C1 C5 -115.5(3) .
C14 Sc1 C1 C5 115.2(2) .
C15 Sc1 C1 C5 161.9(2) .
F1 Sc1 C1 C2 139.38(18) .
F2 Sc1 C1 C2 59.7(2) .
C11 Sc1 C1 C2 -63.8(2) .
C4 Sc1 C1 C2 78.5(2) .
C13 Sc1 C1 C2 -121.0(2) .
C5 Sc1 C1 C2 115.5(3) .
C3 Sc1 C1 C2 37.6(2) .
C12 Sc1 C1 C2 -87.7(2) .
C14 Sc1 C1 C2 -129.4(2) .
C15 Sc1 C1 C2 -82.7(3) .
F1 Sc1 C1 C6 -96.6(4) .
F2 Sc1 C1 C6 -176.4(4) .
C11 Sc1 C1 C6 60.1(4) .
C4 Sc1 C1 C6 -157.5(4) .
C13 Sc1 C1 C6 2.9(4) .
C5 Sc1 C1 C6 -120.6(5) .
C3 Sc1 C1 C6 161.5(4) .
C12 Sc1 C1 C6 36.3(4) .
C2 Sc1 C1 C6 124.0(5) .
C14 Sc1 C1 C6 -5.4(5) .
C15 Sc1 C1 C6 41.3(5) .
C5 C1 C2 C3 0.3(3) .
C6 C1 C2 C3 171.6(3) .
Sc1 C1 C2 C3 -64.5(2) .
C5 C1 C2 C7 -170.0(3) .
C6 C1 C2 C7 1.3(5) .
Sc1 C1 C2 C7 125.3(3) .
C5 C1 C2 Sc1 64.8(2) .
C6 C1 C2 Sc1 -123.9(3) .
F1 Sc1 C2 C1 -57.3(2) .
F2 Sc1 C2 C1 -137.47(18) .
C11 Sc1 C2 C1 125.5(2) .
C4 Sc1 C2 C1 -77.6(2) .
C13 Sc1 C2 C1 68.8(2) .
C5 Sc1 C2 C1 -36.95(18) .
C3 Sc1 C2 C1 -114.9(3) .
C12 Sc1 C2 C1 92.7(2) .
C14 Sc1 C2 C1 88.3(2) .
C15 Sc1 C2 C1 133.39(19) .
F1 Sc1 C2 C3 57.6(3) .
F2 Sc1 C2 C3 -22.6(2) .
C11 Sc1 C2 C3 -119.6(2) .
C4 Sc1 C2 C3 37.3(2) .
C13 Sc1 C2 C3 -176.3(2) .
C5 Sc1 C2 C3 78.0(2) .
C12 Sc1 C2 C3 -152.4(2) .
C1 Sc1 C2 C3 114.9(3) .
C14 Sc1 C2 C3 -156.8(2) .
C15 Sc1 C2 C3 -111.7(2) .
F1 Sc1 C2 C7 176.4(4) .
F2 Sc1 C2 C7 96.2(5) .
C11 Sc1 C2 C7 -0.8(5) .
C4 Sc1 C2 C7 156.1(5) .
C13 Sc1 C2 C7 -57.6(5) .
C5 Sc1 C2 C7 -163.3(5) .
C3 Sc1 C2 C7 118.8(5) .
C12 Sc1 C2 C7 -33.6(5) .
C1 Sc1 C2 C7 -126.3(5) .
C14 Sc1 C2 C7 -38.0(6) .
C15 Sc1 C2 C7 7.1(5) .
C1 C2 C3 C4 -0.6(3) .
C7 C2 C3 C4 170.4(3) .
Sc1 C2 C3 C4 -65.6(2) .
C1 C2 C3 C8 -176.5(3) .
C7 C2 C3 C8 -5.6(5) .
Sc1 C2 C3 C8 118.5(4) .
C1 C2 C3 Sc1 65.0(2) .
C7 C2 C3 Sc1 -124.1(3) .
F1 Sc1 C3 C4 -24.3(2) .
F2 Sc1 C3 C4 -86.2(2) .
C11 Sc1 C3 C4 -175.5(2) .
C13 Sc1 C3 C4 121.3(3) .
C5 Sc1 C3 C4 37.11(19) .
C12 Sc1 C3 C4 147.1(2) .
C1 Sc1 C3 C4 77.7(2) .
C2 Sc1 C3 C4 115.0(3) .
C14 Sc1 C3 C4 -150.0(5) .
C15 Sc1 C3 C4 -144.3(2) .
F1 Sc1 C3 C2 -139.21(19) .
F2 Sc1 C3 C2 158.8(2) .
C11 Sc1 C3 C2 69.5(2) .
C4 Sc1 C3 C2 -115.0(3) .
C13 Sc1 C3 C2 6.4(3) .
C5 Sc1 C3 C2 -77.8(2) .
C12 Sc1 C3 C2 32.1(3) .
C1 Sc1 C3 C2 -37.26(19) .
C14 Sc1 C3 C2 95.1(5) .
C15 Sc1 C3 C2 100.7(2) .
F1 Sc1 C3 C8 97.8(4) .
F2 Sc1 C3 C8 35.9(4) .
C11 Sc1 C3 C8 -53.4(4) .
C4 Sc1 C3 C8 122.1(5) .
C13 Sc1 C3 C8 -116.6(4) .
C5 Sc1 C3 C8 159.2(5) .
C12 Sc1 C3 C8 -90.8(4) .
C1 Sc1 C3 C8 -160.2(5) .
C2 Sc1 C3 C8 -122.9(5) .
C14 Sc1 C3 C8 -27.9(8) .
C15 Sc1 C3 C8 -22.2(5) .
C2 C3 C4 C5 0.6(3) .
C8 C3 C4 C5 176.6(3) .
Sc1 C3 C4 C5 -66.0(2) .
C2 C3 C4 C9 -174.6(3) .
C8 C3 C4 C9 1.4(5) .
Sc1 C3 C4 C9 118.8(3) .
C2 C3 C4 Sc1 66.6(2) .
C8 C3 C4 Sc1 -117.4(3) .
F1 Sc1 C4 C5 -87.68(18) .
F2 Sc1 C4 C5 -156.97(19) .
C11 Sc1 C4 C5 122.6(3) .
C13 Sc1 C4 C5 -3.7(3) .
C3 Sc1 C4 C5 115.1(3) .
C12 Sc1 C4 C5 60.9(3) .
C1 Sc1 C4 C5 36.86(18) .
C2 Sc1 C4 C5 77.6(2) .
C14 Sc1 C4 C5 -81.6(3) .
C15 Sc1 C4 C5 -167.8(2) .
F1 Sc1 C4 C3 157.2(2) .
F2 Sc1 C4 C3 87.9(2) .
C11 Sc1 C4 C3 7.5(3) .
C13 Sc1 C4 C3 -118.8(3) .
C5 Sc1 C4 C3 -115.1(3) .
C12 Sc1 C4 C3 -54.3(3) .
C1 Sc1 C4 C3 -78.3(2) .
C2 Sc1 C4 C3 -37.5(2) .
C14 Sc1 C4 C3 163.3(3) .
C15 Sc1 C4 C3 77.1(3) .
F1 Sc1 C4 C9 33.9(4) .
F2 Sc1 C4 C9 -35.4(4) .
C11 Sc1 C4 C9 -115.8(4) .
C13 Sc1 C4 C9 117.9(4) .
C5 Sc1 C4 C9 121.6(4) .
C3 Sc1 C4 C9 -123.3(5) .
C12 Sc1 C4 C9 -177.5(4) .
C1 Sc1 C4 C9 158.5(4) .
C2 Sc1 C4 C9 -160.8(4) .
C14 Sc1 C4 C9 40.0(5) .
C15 Sc1 C4 C9 -46.2(5) .
C3 C4 C5 C1 -0.4(3) .
C9 C4 C5 C1 174.9(3) .
Sc1 C4 C5 C1 -66.6(2) .
C3 C4 C5 C10 -178.0(3) .
C9 C4 C5 C10 -2.7(5) .
Sc1 C4 C5 C10 115.9(3) .
C3 C4 C5 Sc1 66.2(2) .
C9 C4 C5 Sc1 -118.6(3) .
C2 C1 C5 C4 0.1(3) .
C6 C1 C5 C4 -171.4(3) .
Sc1 C1 C5 C4 65.8(2) .
C2 C1 C5 C10 177.7(3) .
C6 C1 C5 C10 6.2(5) .
Sc1 C1 C5 C10 -116.6(3) .
C2 C1 C5 Sc1 -65.7(2) .
C6 C1 C5 Sc1 122.8(3) .
F1 Sc1 C5 C4 86.75(18) .
F2 Sc1 C5 C4 24.3(2) .
C11 Sc1 C5 C4 -114.5(3) .
C13 Sc1 C5 C4 177.90(19) .
C3 Sc1 C5 C4 -37.39(19) .
C12 Sc1 C5 C4 -143.2(2) .
C1 Sc1 C5 C4 -115.7(3) .
C2 Sc1 C5 C4 -78.6(2) .
C14 Sc1 C5 C4 144.97(19) .
F1 Sc1 C5 C1 -157.53(19) .
F2 Sc1 C5 C1 140.03(18) .
C11 Sc1 C5 C1 1.2(3) .
C4 Sc1 C5 C1 115.7(3) .
C13 Sc1 C5 C1 -66.4(2) .
C3 Sc1 C5 C1 78.3(2) .
C12 Sc1 C5 C1 -27.5(2) .
C2 Sc1 C5 C1 37.15(19) .
C14 Sc1 C5 C1 -99.3(2) .
F1 Sc1 C5 C10 -36.8(4) .
F2 Sc1 C5 C10 -99.3(4) .
C11 Sc1 C5 C10 121.9(4) .
C4 Sc1 C5 C10 -123.6(4) .
C13 Sc1 C5 C10 54.3(4) .
C3 Sc1 C5 C10 -161.0(4) .
C12 Sc1 C5 C10 93.2(4) .
C1 Sc1 C5 C10 120.7(4) .
C2 Sc1 C5 C10 157.8(4) .
C14 Sc1 C5 C10 21.4(4) .
F1 Sc1 C11 C15 -8.4(3) .
F2 Sc1 C11 C15 56.4(2) .
C4 Sc1 C11 C15 133.0(2) .
C13 Sc1 C11 C15 -76.4(2) .
C5 Sc1 C11 C15 -161.7(2) .
C3 Sc1 C11 C15 137.5(2) .
C12 Sc1 C11 C15 -114.4(3) .
C1 Sc1 C11 C15 -161.0(2) .
C2 Sc1 C11 C15 169.1(2) .
C14 Sc1 C11 C15 -35.71(19) .
F1 Sc1 C11 C12 106.0(2) .
F2 Sc1 C11 C12 170.8(2) .
C4 Sc1 C11 C12 -112.6(3) .
C13 Sc1 C11 C12 37.9(2) .
C5 Sc1 C11 C12 -47.3(3) .
C3 Sc1 C11 C12 -108.1(2) .
C1 Sc1 C11 C12 -46.6(2) .
C2 Sc1 C11 C12 -76.5(2) .
C14 Sc1 C11 C12 78.7(2) .
C15 Sc1 C11 C12 114.4(3) .
F1 Sc1 C11 C16 -130.3(4) .
F2 Sc1 C11 C16 -65.5(4) .
C4 Sc1 C11 C16 11.1(6) .
C13 Sc1 C11 C16 161.6(5) .
C5 Sc1 C11 C16 76.4(5) .
C3 Sc1 C11 C16 15.6(5) .
C12 Sc1 C11 C16 123.7(5) .
C1 Sc1 C11 C16 77.1(5) .
C2 Sc1 C11 C16 47.2(5) .
C14 Sc1 C11 C16 -157.6(5) .
C15 Sc1 C11 C16 -121.9(5) .
C15 C11 C12 C13 3.2(4) .
C16 C11 C12 C13 176.9(3) .
Sc1 C11 C12 C13 -64.8(2) .
C15 C11 C12 C17 -166.6(3) .
C16 C11 C12 C17 7.1(6) .
Sc1 C11 C12 C17 125.4(4) .
C15 C11 C12 Sc1 68.0(2) .
C16 C11 C12 Sc1 -118.3(4) .
F1 Sc1 C12 C11 -101.3(2) .
F2 Sc1 C12 C11 -11.4(3) .
C4 Sc1 C12 C11 119.9(2) .
C13 Sc1 C12 C11 -114.7(3) .
C5 Sc1 C12 C11 154.02(18) .
C3 Sc1 C12 C11 89.0(2) .
C1 Sc1 C12 C11 139.4(2) .
C2 Sc1 C12 C11 106.1(2) .
C14 Sc1 C12 C11 -76.9(2) .
C15 Sc1 C12 C11 -37.23(18) .
F1 Sc1 C12 C13 13.3(3) .
F2 Sc1 C12 C13 103.3(2) .
C11 Sc1 C12 C13 114.7(3) .
C4 Sc1 C12 C13 -125.5(2) .
C5 Sc1 C12 C13 -91.3(2) .
C3 Sc1 C12 C13 -156.31(19) .
C1 Sc1 C12 C13 -105.9(2) .
C2 Sc1 C12 C13 -139.2(2) .
C14 Sc1 C12 C13 37.74(18) .
C15 Sc1 C12 C13 77.4(2) .
F1 Sc1 C12 C17 135.8(5) .
F2 Sc1 C12 C17 -134.3(5) .
C11 Sc1 C12 C17 -122.9(7) .
C4 Sc1 C12 C17 -3.0(7) .
C13 Sc1 C12 C17 122.4(7) .
C5 Sc1 C12 C17 31.1(6) .
C3 Sc1 C12 C17 -33.9(6) .
C1 Sc1 C12 C17 16.5(6) .
C2 Sc1 C12 C17 -16.8(6) .
C14 Sc1 C12 C17 160.2(6) .
C15 Sc1 C12 C17 -160.1(6) .
C11 C12 C13 C14 -3.1(3) .
C17 C12 C13 C14 166.8(3) .
Sc1 C12 C13 C14 -67.9(2) .
C11 C12 C13 C18 -178.0(3) .
C17 C12 C13 C18 -8.2(5) .
Sc1 C12 C13 C18 117.1(3) .
C11 C12 C13 Sc1 64.8(2) .
C17 C12 C13 Sc1 -125.3(3) .
F1 Sc1 C13 C14 -56.0(2) .
F2 Sc1 C13 C14 10.5(2) .
C11 Sc1 C13 C14 76.1(2) .
C4 Sc1 C13 C14 -136.0(2) .
C5 Sc1 C13 C14 -138.30(19) .
C3 Sc1 C13 C14 155.9(2) .
C12 Sc1 C13 C14 113.6(3) .
C1 Sc1 C13 C14 -168.9(2) .
C2 Sc1 C13 C14 159.80(19) .
C15 Sc1 C13 C14 35.77(18) .
F1 Sc1 C13 C12 -169.6(2) .
F2 Sc1 C13 C12 -103.1(2) .
C11 Sc1 C13 C12 -37.5(2) .
C4 Sc1 C13 C12 110.4(3) .
C5 Sc1 C13 C12 108.1(2) .
C3 Sc1 C13 C12 42.3(3) .
C1 Sc1 C13 C12 77.5(2) .
C2 Sc1 C13 C12 46.2(2) .
C14 Sc1 C13 C12 -113.6(3) .
C15 Sc1 C13 C12 -77.8(2) .
F1 Sc1 C13 C18 67.3(4) .
F2 Sc1 C13 C18 133.8(4) .
C11 Sc1 C13 C18 -160.7(5) .
C4 Sc1 C13 C18 -12.8(5) .
C5 Sc1 C13 C18 -15.0(4) .
C3 Sc1 C13 C18 -80.8(5) .
C12 Sc1 C13 C18 -123.2(5) .
C1 Sc1 C13 C18 -45.6(4) .
C2 Sc1 C13 C18 -76.9(4) .
C14 Sc1 C13 C18 123.3(5) .
C15 Sc1 C13 C18 159.0(5) .
C12 C13 C14 C15 1.8(3) .
C18 C13 C14 C15 176.8(3) .
Sc1 C13 C14 C15 -65.0(2) .
C12 C13 C14 C19 -171.0(3) .
C18 C13 C14 C19 4.0(5) .
Sc1 C13 C14 C19 122.2(3) .
C12 C13 C14 Sc1 66.8(2) .
C18 C13 C14 Sc1 -118.2(3) .
F1 Sc1 C14 C15 -121.46(19) .
F2 Sc1 C14 C15 -54.91(19) .
C11 Sc1 C14 C15 36.4(2) .
C4 Sc1 C14 C15 -127.6(3) .
C13 Sc1 C14 C15 116.7(3) .
C5 Sc1 C14 C15 178.88(19) .
C3 Sc1 C14 C15 7.5(6) .
C12 Sc1 C14 C15 77.9(2) .
C1 Sc1 C14 C15 131.6(2) .
C2 Sc1 C14 C15 83.3(3) .
F1 Sc1 C14 C13 121.9(2) .
F2 Sc1 C14 C13 -171.6(2) .
C11 Sc1 C14 C13 -80.2(2) .
C4 Sc1 C14 C13 115.7(3) .
C5 Sc1 C14 C13 62.2(3) .
C3 Sc1 C14 C13 -109.1(5) .
C12 Sc1 C14 C13 -38.7(2) .
C1 Sc1 C14 C13 15.0(3) .
C2 Sc1 C14 C13 -33.4(3) .
C15 Sc1 C14 C13 -116.7(3) .
F1 Sc1 C14 C19 2.7(3) .
F2 Sc1 C14 C19 69.2(4) .
C11 Sc1 C14 C19 160.5(4) .
C4 Sc1 C14 C19 -3.5(5) .
C13 Sc1 C14 C19 -119.2(4) .
C5 Sc1 C14 C19 -57.0(4) .
C3 Sc1 C14 C19 131.7(5) .
C12 Sc1 C14 C19 -157.9(4) .
C1 Sc1 C14 C19 -104.2(4) .
C2 Sc1 C14 C19 -152.6(3) .
C15 Sc1 C14 C19 124.1(4) .
C13 C14 C15 C11 0.2(3) .
C19 C14 C15 C11 172.7(3) .
Sc1 C14 C15 C11 -63.4(2) .
C13 C14 C15 C20 -173.1(3) .
C19 C14 C15 C20 -0.5(5) .
Sc1 C14 C15 C20 123.3(3) .
C13 C14 C15 Sc1 63.6(2) .
C19 C14 C15 Sc1 -123.9(3) .
C12 C11 C15 C14 -2.2(4) .
C16 C11 C15 C14 -176.1(3) .
Sc1 C11 C15 C14 64.7(2) .
C12 C11 C15 C20 171.2(3) .
C16 C11 C15 C20 -2.7(5) .
Sc1 C11 C15 C20 -121.9(3) .
C12 C11 C15 Sc1 -66.9(2) .
C16 C11 C15 Sc1 119.2(4) .
F1 Sc1 C15 C14 56.29(18) .
F2 Sc1 C15 C14 122.36(19) .
C11 Sc1 C15 C14 -117.0(3) .
C4 Sc1 C15 C14 133.4(3) .
C13 Sc1 C15 C14 -36.86(19) .
C3 Sc1 C15 C14 -177.63(19) .
C12 Sc1 C15 C14 -78.9(2) .
C1 Sc1 C15 C14 -85.0(3) .
C2 Sc1 C15 C14 -131.4(2) .
F1 Sc1 C15 C11 173.3(2) .
F2 Sc1 C15 C11 -120.6(2) .
C4 Sc1 C15 C11 -109.6(3) .
C13 Sc1 C15 C11 80.2(2) .
C3 Sc1 C15 C11 -60.6(3) .
C12 Sc1 C15 C11 38.1(2) .
C1 Sc1 C15 C11 32.0(3) .
C2 Sc1 C15 C11 -14.4(3) .
C14 Sc1 C15 C11 117.0(3) .
F1 Sc1 C15 C20 -66.6(4) .
F2 Sc1 C15 C20 -0.5(3) .
C11 Sc1 C15 C20 120.1(5) .
C4 Sc1 C15 C20 10.5(5) .
C13 Sc1 C15 C20 -159.7(4) .
C3 Sc1 C15 C20 59.5(4) .
C12 Sc1 C15 C20 158.2(4) .
C1 Sc1 C15 C20 152.1(3) .
C2 Sc1 C15 C20 105.7(4) .
C14 Sc1 C15 C20 -122.9(4) .
C33 B1 C21 C22 -66.3(3) .
C27 B1 C21 C22 165.8(2) .
C33 B1 C21 C26 117.2(3) .
C27 B1 C21 C26 -10.6(4) .
C26 C21 C22 C23 0.1(4) .
B1 C21 C22 C23 -176.9(2) .
C26 C21 C22 F1 -179.0(2) .
B1 C21 C22 F1 4.0(4) .
Sc1 F1 C22 C23 11.5(3) .
Sc1 F1 C22 C21 -169.33(17) .
C21 C22 C23 C24 1.4(4) .
F1 C22 C23 C24 -179.5(2) .
C21 C22 C23 F2 -178.3(2) .
F1 C22 C23 F2 0.8(3) .
Sc1 F2 C23 C22 -12.3(3) .
Sc1 F2 C23 C24 167.9(2) .
C22 C23 C24 F3 179.1(2) .
F2 C23 C24 F3 -1.1(4) .
C22 C23 C24 C25 -1.4(4) .
F2 C23 C24 C25 178.3(2) .
F3 C24 C25 F4 1.0(4) .
C23 C24 C25 F4 -178.5(3) .
F3 C24 C25 C26 179.5(3) .
C23 C24 C25 C26 0.0(4) .
F4 C25 C26 F5 0.4(4) .
C24 C25 C26 F5 -178.1(3) .
F4 C25 C26 C21 -180.0(3) .
C24 C25 C26 C21 1.6(5) .
C22 C21 C26 F5 178.1(2) .
B1 C21 C26 F5 -5.2(4) .
C22 C21 C26 C25 -1.6(4) .
B1 C21 C26 C25 175.1(3) .
C33 B1 C27 C28 141.6(3) .
C21 B1 C27 C28 -90.9(3) .
C33 B1 C27 C32 -38.9(4) .
C21 B1 C27 C32 88.5(3) .
C32 C27 C28 F6 -179.9(3) .
B1 C27 C28 F6 -0.4(4) .
C32 C27 C28 C29 -0.1(4) .
B1 C27 C28 C29 179.4(3) .
F6 C28 C29 F7 -1.5(4) .
C27 C28 C29 F7 178.7(3) .
F6 C28 C29 C30 179.8(3) .
C27 C28 C29 C30 0.0(5) .
F7 C29 C30 F8 1.2(5) .
C28 C29 C30 F8 179.9(3) .
F7 C29 C30 C31 -179.0(3) .
C28 C29 C30 C31 -0.3(5) .
F8 C30 C31 F9 0.5(5) .
C29 C30 C31 F9 -179.2(3) .
F8 C30 C31 C32 -179.5(3) .
C29 C30 C31 C32 0.8(5) .
F9 C31 C32 F10 1.8(5) .
C30 C31 C32 F10 -178.2(3) .
F9 C31 C32 C27 179.0(3) .
C30 C31 C32 C27 -1.0(5) .
C28 C27 C32 F10 177.7(3) .
B1 C27 C32 F10 -1.8(5) .
C28 C27 C32 C31 0.6(5) .
B1 C27 C32 C31 -178.9(3) .
C27 B1 C33 C34 98.1(3) .
C21 B1 C33 C34 -29.3(4) .
C27 B1 C33 C38 -83.5(3) .
C21 B1 C33 C38 149.1(2) .
C38 C33 C34 F11 178.5(2) .
B1 C33 C34 F11 -3.0(4) .
C38 C33 C34 C35 -1.8(4) .
B1 C33 C34 C35 176.8(3) .
F11 C34 C35 F12 0.4(4) .
C33 C34 C35 F12 -179.4(3) .
F11 C34 C35 C36 -179.4(3) .
C33 C34 C35 C36 0.8(5) .
F12 C35 C36 F13 0.7(5) .
C34 C35 C36 F13 -179.4(3) .
F12 C35 C36 C37 -179.2(3) .
C34 C35 C36 C37 0.7(5) .
F13 C36 C37 F14 -1.5(5) .
C35 C36 C37 F14 178.4(3) .
F13 C36 C37 C38 179.1(3) .
C35 C36 C37 C38 -1.0(5) .
F14 C37 C38 F15 -0.3(4) .
C36 C37 C38 F15 179.1(3) .
F14 C37 C38 C33 -179.5(3) .
C36 C37 C38 C33 -0.1(5) .
C34 C33 C38 F15 -177.7(2) .
B1 C33 C38 F15 3.7(4) .
C34 C33 C38 C37 1.4(4) .
B1 C33 C38 C37 -177.2(3) .
C41 C39 C40 C41 1.1(6) 2_666
C40 C39 C41 C40 -1.1(6) 2_666
